data_4121654
loop_
_publ_author_name
'Tamgho, Ingrid-Suzy'
'Hasheminasab, Abed'
'Engle, James T.'
'Nemykin, Victor N.'
'Ziegler, Christopher J.'

_publ_section_title
;
 A New Highly Fluorescent and Symmetric Pyrrole-BF2 Chromophore: BOPHY.
;
_journal_issue 15
_journal_name_full 'Journal of the American Chemical Society'
_journal_page_first 5623
_journal_paper_doi 10.1021/ja502477a
_journal_volume 136
_journal_year 2014
_chemical_formula_sum 'C10 H8 B2 F4 N4'
_chemical_formula_weight 281.82
_chemical_name_systematic
; 
 ? 
;
_space_group_IT_number 12
_symmetry_cell_setting monoclinic
_symmetry_space_group_name_Hall '-C 2y'
_symmetry_space_group_name_H-M 'C 1 2/m 1'
_atom_sites_solution_hydrogens geom
_atom_sites_solution_primary direct
_atom_sites_solution_secondary difmap
_audit_creation_method SHELXL-97
_cell_angle_alpha 90.00
_cell_angle_beta 105.850(10)
_cell_angle_gamma 90.00
_cell_formula_units_Z 2
_cell_length_a 12.1963(16)
_cell_length_b 6.6666(12)
_cell_length_c 7.0140(11)
_cell_measurement_reflns_used 975
_cell_measurement_temperature 100(2)
_cell_measurement_theta_max 62.67
_cell_measurement_theta_min 6.56
_cell_volume 548.61(15)
_computing_cell_refinement 'Bruker SAINT'
_computing_data_collection 'Bruker APEX2'
_computing_data_reduction 'Bruker SAINT'
_computing_molecular_graphics 'Bruker SHELXTL'
_computing_publication_material 'Bruker SHELXTL'
_computing_structure_refinement 'SHELXL-97 (Sheldrick, 2008)'
_computing_structure_solution 'SHELXS-97 (Sheldrick, 2008)'
_diffrn_ambient_temperature 100(2)
_diffrn_measured_fraction_theta_full 0.931
_diffrn_measured_fraction_theta_max 0.933
_diffrn_radiation_monochromator graphite
_diffrn_radiation_source 'fine-focus sealed tube'
_diffrn_radiation_type CuK\a
_diffrn_radiation_wavelength 1.54178
_diffrn_reflns_av_R_equivalents 0.0332
_diffrn_reflns_av_sigmaI/netI 0.0322
_diffrn_reflns_limit_h_max 12
_diffrn_reflns_limit_h_min -13
_diffrn_reflns_limit_k_max 7
_diffrn_reflns_limit_k_min -5
_diffrn_reflns_limit_l_max 7
_diffrn_reflns_limit_l_min -7
_diffrn_reflns_number 1345
_diffrn_reflns_theta_full 59.96
_diffrn_reflns_theta_max 59.96
_diffrn_reflns_theta_min 6.56
_exptl_absorpt_coefficient_mu 1.338
_exptl_absorpt_correction_T_max 0.8005
_exptl_absorpt_correction_T_min 0.5750
_exptl_absorpt_correction_type multi-scan
_exptl_absorpt_process_details SADABS
_exptl_crystal_colour yellow
_exptl_crystal_density_diffrn 1.706
_exptl_crystal_density_meas ?
_exptl_crystal_density_method 'not measured'
_exptl_crystal_description Block
_exptl_crystal_F_000 284
_exptl_crystal_size_max 0.47
_exptl_crystal_size_mid 0.26
_exptl_crystal_size_min 0.17
_refine_diff_density_max 0.567
_refine_diff_density_min -0.235
_refine_diff_density_rms 0.083
_refine_ls_extinction_method none
_refine_ls_goodness_of_fit_ref 1.276
_refine_ls_hydrogen_treatment constr
_refine_ls_matrix_type full
_refine_ls_number_parameters 58
_refine_ls_number_reflns 418
_refine_ls_number_restraints 0
_refine_ls_restrained_S_all 1.276
_refine_ls_R_factor_all 0.0528
_refine_ls_R_factor_gt 0.0508
_refine_ls_shift/su_max 0.000
_refine_ls_shift/su_mean 0.000
_refine_ls_structure_factor_coef Fsqd
_refine_ls_weighting_details 'calc w=1/[\s^2^(Fo^2^)+(0.1164P)^2^+0.0000P] where P=(Fo^2^+2Fc^2^)/3'
_refine_ls_weighting_scheme calc
_refine_ls_wR_factor_gt 0.1556
_refine_ls_wR_factor_ref 0.1578
_reflns_number_gt 394
_reflns_number_total 418
_reflns_threshold_expression >2sigma(I)
_cod_data_source_file ja502477a_si_002.cif
_cod_data_source_block 2
_cod_depositor_comments
;
The following automatic conversions were performed:

'_symmetry_cell_setting' value 'Monoclinic' changed to 'monoclinic'
according to
/usr/data/users/saulius/crontab/automatic-downloads/rss-feeds/ACS/lib/dictionaries/cif_core.dic
dictionary named 'cif_core.dic' version 2.4.2 from
2011-04-26.

'_exptl_absorpt_correction_type' value 'Multi-scan'
changed to 'multi-scan' according to
/usr/data/users/saulius/crontab/automatic-downloads/rss-feeds/ACS/lib/dictionaries/cif_core.dic
dictionary named 'cif_core.dic' version 2.4.2 from 2011-04-26.

Automatic conversion script
Id: cif_fix_values 2281 2013-09-26 08:29:07Z andrius 

 Adding full bibliography for 4121654--4121656.cif.

The following automatic conversions were performed:

'_exptl_crystal_density_meas' value 'not measured' was changed to '?'
- the value is perceived as not measured.

Automatic conversion script
Id: cif_fix_values 3008 2015-01-20 13:52:24Z robertas 

2021-04-11
Z value and formula fixed to values more according to usual
chemical conventions.                 miguel
;
_cod_original_formula_sum 'C5 H4 B F2 N2'
_cod_original_formula_weight 140.91
_cod_original_formula_units_Z 4
_cod_original_sg_symbol_H-M C2/m
_cod_database_code 4121654

loop_
_symmetry_equiv_pos_as_xyz
'x, y, z'
'-x, y, -z'
'x+1/2, y+1/2, z'
'-x+1/2, y+1/2, -z'
'-x, -y, -z'
'x, -y, z'
'-x+1/2, -y+1/2, -z'
'x+1/2, -y+1/2, z'

loop_
_atom_site_label
_atom_site_type_symbol
_atom_site_fract_x
_atom_site_fract_y
_atom_site_fract_z
_atom_site_U_iso_or_equiv
_atom_site_adp_type
_atom_site_occupancy
_atom_site_symmetry_multiplicity
_atom_site_calc_flag
_atom_site_refinement_flags
B1 B 0.3833(3) 0.0000 0.2225(5) 0.0271(11) Uani 1 2 d S
C1 C 0.1690(2) 0.0000 0.2253(5) 0.0233(9) Uani 1 2 d S
H1 H 0.1350 0.0000 0.0862 0.028 Uiso 1 2 calc SR
C2 C 0.1100(2) 0.0000 0.3689(4) 0.0250(10) Uani 1 2 d S
H2 H 0.0295 0.0000 0.3456 0.030 Uiso 1 2 calc SR
C3 C 0.1901(3) 0.0000 0.5530(5) 0.0233(9) Uani 1 2 d S
H3 H 0.1752 0.0000 0.6790 0.028 Uiso 1 2 calc SR
C4 C 0.2968(3) 0.0000 0.5161(4) 0.0203(9) Uani 1 2 d S
C5 C 0.5942(3) 0.0000 0.3512(4) 0.0211(9) Uani 1 2 d S
H5 H 0.5898 0.0000 0.2139 0.025 Uiso 1 2 calc SR
F1 F 0.38460(10) 0.1689(2) 0.10950(19) 0.0387(8) Uani 1 1 d .
N1 N 0.2830(2) 0.0000 0.3144(4) 0.0206(8) Uani 1 2 d S
N2 N 0.4978(2) 0.0000 0.3986(4) 0.0193(8) Uani 1 2 d S

loop_
_atom_site_aniso_label
_atom_site_aniso_U_11
_atom_site_aniso_U_22
_atom_site_aniso_U_33
_atom_site_aniso_U_23
_atom_site_aniso_U_13
_atom_site_aniso_U_12
B1 0.029(2) 0.027(3) 0.025(2) 0.000 0.0066(15) 0.000
C1 0.0271(16) 0.014(2) 0.0272(18) 0.000 0.0039(13) 0.000
C2 0.0246(17) 0.017(2) 0.0323(18) 0.000 0.0057(13) 0.000
C3 0.0281(17) 0.0146(19) 0.0297(17) 0.000 0.0120(12) 0.000
C4 0.0266(16) 0.009(2) 0.0256(17) 0.000 0.0078(12) 0.000
C5 0.0273(18) 0.013(2) 0.0242(16) 0.000 0.0090(13) 0.000
F1 0.0319(10) 0.0449(14) 0.0389(10) 0.0165(7) 0.0089(7) 0.0007(6)
N1 0.0255(15) 0.0134(17) 0.0234(15) 0.000 0.0076(11) 0.000
N2 0.0253(14) 0.0131(18) 0.0203(14) 0.000 0.0076(10) 0.000

loop_
_atom_type_symbol
_atom_type_description
_atom_type_scat_dispersion_real
_atom_type_scat_dispersion_imag
_atom_type_scat_source
C C 0.0181 0.0091 'International Tables Vol C Tables 4.2.6.8 and 6.1.1.4'
H H 0.0000 0.0000 'International Tables Vol C Tables 4.2.6.8 and 6.1.1.4'
N N 0.0311 0.0180 'International Tables Vol C Tables 4.2.6.8 and 6.1.1.4'
B B 0.0090 0.0039 'International Tables Vol C Tables 4.2.6.8 and 6.1.1.4'
F F 0.0727 0.0534 'International Tables Vol C Tables 4.2.6.8 and 6.1.1.4'

loop_
_geom_angle_atom_site_label_1
_geom_angle_atom_site_label_2
_geom_angle_atom_site_label_3
_geom_angle
_geom_angle_site_symmetry_1
_geom_angle_site_symmetry_3
F1 B1 F1 109.4(3) 6 .
F1 B1 N1 112.19(17) 6 .
F1 B1 N1 112.19(17) . .
F1 B1 N2 107.51(17) 6 .
F1 B1 N2 107.51(17) . .
N1 B1 N2 107.8(3) . .
N1 C1 C2 109.5(3) . .
C1 C2 C3 107.5(3) . .
C2 C3 C4 106.4(3) . .
N1 C4 C3 109.4(3) . .
N1 C4 C5 120.7(3) . 5_656
C3 C4 C5 129.9(3) . 5_656
N2 C5 C4 126.0(3) . 5_656
C1 N1 C4 107.2(2) . .
C1 N1 B1 129.8(2) . .
C4 N1 B1 123.0(2) . .
C5 N2 N2 117.9(3) . 5_656
C5 N2 B1 117.5(3) . .
N2 N2 B1 124.6(3) 5_656 .

loop_
_geom_bond_atom_site_label_1
_geom_bond_atom_site_label_2
_geom_bond_distance
_geom_bond_site_symmetry_2
B1 F1 1.379(3) 6
B1 F1 1.379(3) .
B1 N1 1.531(4) .
B1 N2 1.592(4) .
C1 N1 1.359(4) .
C1 C2 1.389(4) .
C2 C3 1.391(4) .
C3 C4 1.394(4) .
C4 N1 1.378(4) .
C4 C5 1.399(5) 5_656
C5 N2 1.306(4) .
C5 C4 1.399(5) 5_656
N2 N2 1.408(5) 5_656
